data_7002874
loop_
_publ_author_name
'Zhou, Yan'
'Xiao, Hong-Ping'
'Kang, Ling-Chen'
'Zuo, Jing-Lin'
'Li, Cheng-Hui'
'You, Xiao-Zeng'

_publ_section_title
;
 Synthesis and characterization of neutral iron(ii) and ruthenium(ii)
 complexes with the isocyanotriphenylborate ligand
;
_journal_issue 46
_journal_name_full 'Dalton Transactions'
_journal_page_first 10256
_journal_page_last 10262
_journal_paper_doi 10.1039/b914262b
_journal_year 2009
_chemical_formula_sum 'C62 H48 B2 Fe N6 O'
_chemical_formula_weight 970.53
_chemical_name_systematic
;
?
;
_space_group_IT_number 15
_symmetry_cell_setting monoclinic
_symmetry_space_group_name_Hall '-C 2yc'
_symmetry_space_group_name_H-M 'C 1 2/c 1'
_atom_sites_solution_hydrogens geom
_atom_sites_solution_primary direct
_atom_sites_solution_secondary difmap
_audit_creation_method SHELXL-97
_cell_angle_alpha 90.00
_cell_angle_beta 107.392(3)
_cell_angle_gamma 90.00
_cell_formula_units_Z 4
_cell_length_a 15.906(2)
_cell_length_b 19.420(3)
_cell_length_c 17.408(2)
_cell_measurement_reflns_used 986
_cell_measurement_temperature 291(2)
_cell_measurement_theta_max 22.6
_cell_measurement_theta_min 2.3
_cell_volume 5131.4(12)
_computing_cell_refinement SMART
_computing_data_collection 'SMART (Bruker, 2000)'
_computing_data_reduction 'SAINT (Bruker, 2000)'
_computing_molecular_graphics SHELXTL
_computing_publication_material SHELXTL
_computing_structure_refinement SHELXTL
_computing_structure_solution 'SHELXTL (Bruker, 2000)'
_diffrn_ambient_temperature 291(2)
_diffrn_measured_fraction_theta_full 0.997
_diffrn_measured_fraction_theta_max 0.997
_diffrn_measurement_device_type 'Bruker smart apex II CCD'
_diffrn_measurement_method '\f and \w scans'
_diffrn_radiation_monochromator graphite
_diffrn_radiation_source 'fine-focus sealed tube'
_diffrn_radiation_type MoK\a
_diffrn_radiation_wavelength 0.71073
_diffrn_reflns_av_R_equivalents 0.0423
_diffrn_reflns_av_sigmaI/netI 0.0574
_diffrn_reflns_limit_h_max 19
_diffrn_reflns_limit_h_min -15
_diffrn_reflns_limit_k_max 22
_diffrn_reflns_limit_k_min -23
_diffrn_reflns_limit_l_max 21
_diffrn_reflns_limit_l_min -20
_diffrn_reflns_number 13712
_diffrn_reflns_theta_full 26.00
_diffrn_reflns_theta_max 26.00
_diffrn_reflns_theta_min 1.70
_exptl_absorpt_coefficient_mu 0.343
_exptl_absorpt_correction_T_max 0.9536
_exptl_absorpt_correction_T_min 0.9504
_exptl_absorpt_correction_type multi-scan
_exptl_absorpt_process_details 'SADABS; Bruker, 2000'
_exptl_crystal_colour Red
_exptl_crystal_density_diffrn 1.256
_exptl_crystal_density_method 'not measured'
_exptl_crystal_description Prism
_exptl_crystal_F_000 2024
_exptl_crystal_size_max 0.15
_exptl_crystal_size_mid 0.15
_exptl_crystal_size_min 0.14
_refine_diff_density_max 0.508
_refine_diff_density_min -0.554
_refine_diff_density_rms 0.048
_refine_ls_extinction_method none
_refine_ls_goodness_of_fit_ref 1.097
_refine_ls_hydrogen_treatment constr
_refine_ls_matrix_type full
_refine_ls_number_parameters 318
_refine_ls_number_reflns 5042
_refine_ls_number_restraints 0
_refine_ls_restrained_S_all 1.097
_refine_ls_R_factor_all 0.0847
_refine_ls_R_factor_gt 0.0578
_refine_ls_shift/su_max 0.000
_refine_ls_shift/su_mean 0.000
_refine_ls_structure_factor_coef Fsqd
_refine_ls_weighting_details 'calc w=1/[\s^2^(Fo^2^)+(0.0700P)^2^+1.9900P] where P=(Fo^2^+2Fc^2^)/3'
_refine_ls_weighting_scheme calc
_refine_ls_wR_factor_gt 0.1340
_refine_ls_wR_factor_ref 0.1419
_reflns_number_gt 3802
_reflns_number_total 5042
_reflns_threshold_expression >2sigma(I)
_cod_data_source_file b914262b.txt
_cod_data_source_block 6
_cod_depositor_comments
;
The following automatic conversions were performed:
'_symmetry_cell_setting' value 'Monoclinic' changed to 'monoclinic'
according to '/home/saulius/struct/CIF-dictionaries/cif_core.dic'
dictionary named 'cif_core.dic' version 2.4.1 from 2010-06-29.

Automatic conversion script
Id: cif_fix_enum 1527 2010-12-29 10:47:43Z saulius 
;
_cod_original_sg_symbol_H-M 'C 2/c'
_cod_database_code 7002874

loop_
_symmetry_equiv_pos_as_xyz
'x, y, z'
'-x, y, -z+1/2'
'x+1/2, y+1/2, z'
'-x+1/2, y+1/2, -z+1/2'
'-x, -y, -z'
'x, -y, z-1/2'
'-x+1/2, -y+1/2, -z'
'x+1/2, -y+1/2, z-1/2'

loop_
_atom_site_label
_atom_site_type_symbol
_atom_site_fract_x
_atom_site_fract_y
_atom_site_fract_z
_atom_site_U_iso_or_equiv
_atom_site_adp_type
_atom_site_occupancy
_atom_site_symmetry_multiplicity
_atom_site_calc_flag
_atom_site_refinement_flags
_atom_site_disorder_assembly
_atom_site_disorder_group
B1 B 0.2134(2) 0.50634(17) 0.8859(2) 0.0373(7) Uani 1 1 d . . .
C1 C 0.1435(2) 0.46406(15) 0.99766(19) 0.0423(7) Uani 1 1 d . . .
H1 H 0.0924 0.4541 0.9563 0.051 Uiso 1 1 calc R . .
C2 C 0.14391(19) 0.45302(14) 1.07600(17) 0.0371(6) Uani 1 1 d . . .
H2 H 0.0946 0.4344 1.0864 0.044 Uiso 1 1 calc R . .
C3 C 0.21738(18) 0.46948(15) 1.13897(18) 0.0391(7) Uani 1 1 d . . .
H3 H 0.2169 0.4644 1.1920 0.047 Uiso 1 1 calc R . .
C4 C 0.2910(2) 0.49349(15) 1.12221(18) 0.0436(7) Uani 1 1 d . . .
H4 H 0.3418 0.5034 1.1638 0.052 Uiso 1 1 calc R . .
C5 C 0.2892(2) 0.50284(16) 1.04319(18) 0.0429(7) Uani 1 1 d . . .
H5 H 0.3400 0.5190 1.0332 0.051 Uiso 1 1 calc R . .
C6 C 0.21607(19) 0.48950(16) 0.97775(18) 0.0406(7) Uani 1 1 d . . .
C7 C 0.19256(19) 0.58849(15) 0.86427(17) 0.0370(6) Uani 1 1 d . . .
C8 C 0.2402(2) 0.63954(15) 0.91369(19) 0.0444(7) Uani 1 1 d . . .
H8 H 0.2817 0.6263 0.9615 0.053 Uiso 1 1 calc R . .
C9 C 0.2301(2) 0.70911(16) 0.8965(2) 0.0453(7) Uani 1 1 d . . .
H9 H 0.2655 0.7415 0.9306 0.054 Uiso 1 1 calc R . .
C10 C 0.1670(2) 0.72899(16) 0.8281(2) 0.0447(7) Uani 1 1 d . . .
H10 H 0.1581 0.7756 0.8160 0.054 Uiso 1 1 calc R . .
C11 C 0.1166(2) 0.68121(15) 0.77716(19) 0.0436(7) Uani 1 1 d . . .
H11 H 0.0739 0.6950 0.7304 0.052 Uiso 1 1 calc R . .
C12 C 0.12976(19) 0.61158(15) 0.79594(19) 0.0426(7) Uani 1 1 d . . .
H12 H 0.0949 0.5794 0.7611 0.051 Uiso 1 1 calc R . .
C13 C 0.30508(10) 0.48255(9) 0.86425(12) 0.0376(6) Uani 1 1 d G . .
C14 C 0.37762(12) 0.52620(7) 0.88197(13) 0.0425(7) Uani 1 1 d G . .
H14 H 0.3739 0.5700 0.9023 0.051 Uiso 1 1 calc R . .
C15 C 0.45567(10) 0.50434(9) 0.86938(12) 0.0448(7) Uani 1 1 d G . .
H15 H 0.5042 0.5335 0.8812 0.054 Uiso 1 1 calc R . .
C16 C 0.46118(10) 0.43884(10) 0.83907(13) 0.0440(7) Uani 1 1 d G . .
H16 H 0.5134 0.4242 0.8306 0.053 Uiso 1 1 calc R . .
C17 C 0.38864(12) 0.39519(7) 0.82135(12) 0.0448(7) Uani 1 1 d G . .
H17 H 0.3923 0.3514 0.8011 0.054 Uiso 1 1 calc R . .
C18 C 0.31059(10) 0.41705(8) 0.83394(11) 0.0389(6) Uani 1 1 d G . .
H18 H 0.2621 0.3878 0.8221 0.047 Uiso 1 1 calc R . .
C19 C 0.08422(18) 0.42405(14) 0.79693(17) 0.0363(6) Uani 1 1 d . . .
C20 C -0.0942(2) 0.38265(17) 0.87239(19) 0.0456(7) Uani 1 1 d . . .
H20 H -0.1275 0.4153 0.8372 0.055 Uiso 1 1 calc R . .
C21 C -0.1111(2) 0.37135(16) 0.94576(19) 0.0450(7) Uani 1 1 d . . .
H21 H -0.1550 0.3961 0.9588 0.054 Uiso 1 1 calc R . .
C22 C -0.0632(2) 0.32442(16) 0.99709(19) 0.0449(7) Uani 1 1 d . . .
H22 H -0.0738 0.3168 1.0462 0.054 Uiso 1 1 calc R . .
C23 C 0.0029(2) 0.28652(15) 0.97707(18) 0.0410(7) Uani 1 1 d . . .
C24 C 0.0545(2) 0.23384(15) 1.02467(19) 0.0416(7) Uani 1 1 d . . .
H24 H 0.0452 0.2216 1.0731 0.050 Uiso 1 1 calc R . .
C25 C 0.1172(2) 0.20103(18) 1.0005(2) 0.0528(8) Uani 1 1 d . . .
H25 H 0.1518 0.1679 1.0340 0.063 Uiso 1 1 calc R . .
C26 C 0.1318(2) 0.21548(15) 0.92614(19) 0.0431(7) Uani 1 1 d . . .
C27 C 0.19438(19) 0.18289(15) 0.89673(19) 0.0434(7) Uani 1 1 d . . .
H27 H 0.2310 0.1491 0.9271 0.052 Uiso 1 1 calc R . .
C28 C 0.2013(2) 0.20096(14) 0.82349(19) 0.0416(7) Uani 1 1 d . . .
H28 H 0.2429 0.1798 0.8035 0.050 Uiso 1 1 calc R . .
C29 C 0.14650(19) 0.25052(15) 0.77928(19) 0.0413(7) Uani 1 1 d . . .
H29 H 0.1526 0.2623 0.7294 0.050 Uiso 1 1 calc R . .
C30 C 0.0805(2) 0.26504(16) 0.87707(19) 0.0463(7) Uani 1 1 d . . .
C31 C 0.01565(18) 0.30083(14) 0.90244(17) 0.0363(6) Uani 1 1 d . . .
Fe1 Fe 0.0000 0.35583(2) 0.7500 0.02755(16) Uani 1 2 d S . .
N1 N 0.13558(16) 0.46319(13) 0.82868(14) 0.0393(6) Uani 1 1 d . . .
N2 N 0.08582(16) 0.28248(12) 0.80309(15) 0.0398(6) Uani 1 1 d . . .
N3 N -0.03160(16) 0.34815(12) 0.85092(14) 0.0361(5) Uani 1 1 d . . .
O1 O 0.5181(3) 0.6175(2) 0.7713(3) 0.0551(13) Uani 0.50 1 d P . .
H1D H 0.5458 0.6308 0.7463 0.066 Uiso 0.50 1 d PR . .
H1C H 0.4718 0.6423 0.7711 0.066 Uiso 0.50 1 d PR . .

loop_
_atom_site_aniso_label
_atom_site_aniso_U_11
_atom_site_aniso_U_22
_atom_site_aniso_U_33
_atom_site_aniso_U_23
_atom_site_aniso_U_13
_atom_site_aniso_U_12
B1 0.0322(16) 0.0420(17) 0.0364(18) 0.0088(14) 0.0084(13) 0.0002(14)
C1 0.0405(16) 0.0456(16) 0.0420(17) 0.0053(13) 0.0144(13) -0.0029(13)
C2 0.0384(15) 0.0370(14) 0.0387(16) -0.0029(12) 0.0161(12) -0.0030(12)
C3 0.0407(16) 0.0416(15) 0.0339(15) -0.0020(12) 0.0093(13) -0.0058(13)
C4 0.0408(16) 0.0446(16) 0.0395(18) 0.0007(13) 0.0029(13) -0.0087(14)
C5 0.0400(16) 0.0455(16) 0.0410(17) 0.0035(13) 0.0086(13) -0.0012(13)
C6 0.0393(16) 0.0474(16) 0.0362(16) 0.0076(13) 0.0130(12) -0.0005(13)
C7 0.0419(16) 0.0406(15) 0.0305(14) 0.0036(12) 0.0138(12) 0.0051(12)
C8 0.0462(17) 0.0439(16) 0.0441(17) -0.0019(14) 0.0149(14) 0.0109(14)
C9 0.0468(17) 0.0442(16) 0.0462(18) -0.0116(14) 0.0157(14) -0.0039(14)
C10 0.0498(18) 0.0426(16) 0.0473(18) -0.0060(14) 0.0232(15) 0.0127(14)
C11 0.0420(17) 0.0429(16) 0.0441(17) 0.0076(13) 0.0102(14) 0.0096(13)
C12 0.0383(16) 0.0437(16) 0.0462(18) 0.0011(13) 0.0134(13) 0.0154(13)
C13 0.0441(16) 0.0422(15) 0.0310(15) 0.0026(12) 0.0179(12) 0.0004(13)
C14 0.0346(15) 0.0430(15) 0.0450(18) 0.0045(13) 0.0044(13) 0.0081(13)
C15 0.0410(17) 0.0466(17) 0.0480(18) 0.0056(14) 0.0153(14) -0.0054(13)
C16 0.0468(18) 0.0525(18) 0.0308(15) 0.0052(13) 0.0087(13) 0.0115(14)
C17 0.0477(18) 0.0390(15) 0.0394(17) 0.0003(12) 0.0002(14) 0.0187(14)
C18 0.0470(17) 0.0338(14) 0.0373(15) 0.0113(12) 0.0148(13) -0.0012(13)
C19 0.0336(15) 0.0379(14) 0.0351(15) 0.0026(12) 0.0068(12) -0.0021(12)
C20 0.0506(18) 0.0471(17) 0.0394(17) -0.0033(13) 0.0138(14) 0.0132(14)
C21 0.0413(16) 0.0494(17) 0.0475(18) -0.0016(14) 0.0181(14) -0.0033(14)
C22 0.0403(17) 0.0515(18) 0.0463(18) 0.0003(15) 0.0178(14) -0.0052(14)
C23 0.0442(17) 0.0411(15) 0.0370(16) -0.0106(13) 0.0113(13) -0.0092(13)
C24 0.0466(17) 0.0372(15) 0.0383(16) -0.0082(12) 0.0085(13) -0.0090(13)
C25 0.055(2) 0.056(2) 0.0413(18) 0.0018(15) 0.0052(15) 0.0184(17)
C26 0.0463(17) 0.0373(15) 0.0432(18) -0.0049(13) 0.0095(14) -0.0032(13)
C27 0.0338(16) 0.0408(16) 0.0492(18) 0.0009(14) 0.0030(13) -0.0047(12)
C28 0.0409(16) 0.0358(15) 0.0487(18) -0.0141(13) 0.0143(13) -0.0036(13)
C29 0.0338(15) 0.0441(16) 0.0437(18) -0.0078(13) 0.0080(13) -0.0072(13)
C30 0.0532(19) 0.0493(17) 0.0343(17) -0.0012(14) 0.0098(14) 0.0134(15)
C31 0.0363(15) 0.0392(14) 0.0347(15) 0.0000(12) 0.0127(12) -0.0032(12)
Fe1 0.0325(3) 0.0240(3) 0.0282(3) 0.000 0.0121(2) 0.000
N1 0.0399(13) 0.0464(14) 0.0342(13) -0.0032(11) 0.0149(11) -0.0061(12)
N2 0.0404(13) 0.0387(12) 0.0432(15) 0.0086(11) 0.0170(11) 0.0091(11)
N3 0.0429(13) 0.0358(12) 0.0309(12) -0.0010(9) 0.0132(10) 0.0001(10)
O1 0.030(3) 0.055(2) 0.070(5) 0.004(2) -0.002(2) -0.0094(19)

loop_
_atom_type_symbol
_atom_type_description
_atom_type_scat_dispersion_real
_atom_type_scat_dispersion_imag
_atom_type_scat_source
C C 0.0033 0.0016 'International Tables Vol C Tables 4.2.6.8 and 6.1.1.4'
B B 0.0013 0.0007 'International Tables Vol C Tables 4.2.6.8 and 6.1.1.4'
Fe Fe 0.3463 0.8444 'International Tables Vol C Tables 4.2.6.8 and 6.1.1.4'
N N 0.0061 0.0033 'International Tables Vol C Tables 4.2.6.8 and 6.1.1.4'
H H 0.0000 0.0000 'International Tables Vol C Tables 4.2.6.8 and 6.1.1.4'
O O 0.0106 0.0060 'International Tables Vol C Tables 4.2.6.8 and 6.1.1.4'

loop_
_geom_angle_atom_site_label_1
_geom_angle_atom_site_label_2
_geom_angle_atom_site_label_3
_geom_angle
_geom_angle_site_symmetry_1
_geom_angle_site_symmetry_3
_geom_angle_publ_flag
N1 B1 C6 107.5(2) . . ?
N1 B1 C7 107.7(2) . . ?
C6 B1 C7 111.4(2) . . ?
N1 B1 C13 106.4(2) . . ?
C6 B1 C13 113.5(2) . . ?
C7 B1 C13 110.1(2) . . ?
C2 C1 C6 122.8(3) . . ?
C2 C1 H1 118.6 . . ?
C6 C1 H1 118.6 . . ?
C1 C2 C3 120.2(3) . . ?
C1 C2 H2 119.9 . . ?
C3 C2 H2 119.9 . . ?
C4 C3 C2 119.0(3) . . ?
C4 C3 H3 120.5 . . ?
C2 C3 H3 120.5 . . ?
C3 C4 C5 119.5(3) . . ?
C3 C4 H4 120.2 . . ?
C5 C4 H4 120.2 . . ?
C4 C5 C6 123.8(3) . . ?
C4 C5 H5 118.1 . . ?
C6 C5 H5 118.1 . . ?
C5 C6 C1 114.6(3) . . ?
C5 C6 B1 122.8(3) . . ?
C1 C6 B1 122.6(3) . . ?
C12 C7 C8 115.1(3) . . ?
C12 C7 B1 123.7(3) . . ?
C8 C7 B1 121.1(3) . . ?
C7 C8 C9 124.0(3) . . ?
C7 C8 H8 118.0 . . ?
C9 C8 H8 118.0 . . ?
C10 C9 C8 118.2(3) . . ?
C10 C9 H9 120.9 . . ?
C8 C9 H9 120.9 . . ?
C9 C10 C11 120.7(3) . . ?
C9 C10 H10 119.7 . . ?
C11 C10 H10 119.7 . . ?
C10 C11 C12 119.3(3) . . ?
C10 C11 H11 120.3 . . ?
C12 C11 H11 120.3 . . ?
C7 C12 C11 122.5(3) . . ?
C7 C12 H12 118.7 . . ?
C11 C12 H12 118.7 . . ?
C14 C13 C18 120.0 . . ?
C14 C13 B1 120.15(15) . . ?
C18 C13 B1 119.69(15) . . ?
C13 C14 C15 120.0 . . ?
C13 C14 H14 120.0 . . ?
C15 C14 H14 120.0 . . ?
C16 C15 C14 120.0 . . ?
C16 C15 H15 120.0 . . ?
C14 C15 H15 120.0 . . ?
C15 C16 C17 120.0 . . ?
C15 C16 H16 120.0 . . ?
C17 C16 H16 120.0 . . ?
C18 C17 C16 120.0 . . ?
C18 C17 H17 120.0 . . ?
C16 C17 H17 120.0 . . ?
C17 C18 C13 120.0 . . ?
C17 C18 H18 120.0 . . ?
C13 C18 H18 120.0 . . ?
N1 C19 Fe1 176.5(3) . . ?
N3 C20 C21 122.5(3) . . ?
N3 C20 H20 118.8 . . ?
C21 C20 H20 118.8 . . ?
C22 C21 C20 119.3(3) . . ?
C22 C21 H21 120.4 . . ?
C20 C21 H21 120.4 . . ?
C21 C22 C23 120.4(3) . . ?
C21 C22 H22 119.8 . . ?
C23 C22 H22 119.8 . . ?
C31 C23 C22 116.8(3) . . ?
C31 C23 C24 117.9(3) . . ?
C22 C23 C24 125.3(3) . . ?
C25 C24 C23 120.8(3) . . ?
C25 C24 H24 119.6 . . ?
C23 C24 H24 119.6 . . ?
C24 C25 C26 122.0(3) . . ?
C24 C25 H25 119.0 . . ?
C26 C25 H25 119.0 . . ?
C30 C26 C27 116.2(3) . . ?
C30 C26 C25 118.6(3) . . ?
C27 C26 C25 125.2(3) . . ?
C28 C27 C26 119.5(3) . . ?
C28 C27 H27 120.2 . . ?
C26 C27 H27 120.2 . . ?
C27 C28 C29 119.5(3) . . ?
C27 C28 H28 120.2 . . ?
C29 C28 H28 120.2 . . ?
N2 C29 C28 123.9(3) . . ?
N2 C29 H29 118.0 . . ?
C28 C29 H29 118.0 . . ?
N2 C30 C26 124.6(3) . . ?
N2 C30 C31 115.5(3) . . ?
C26 C30 C31 119.9(3) . . ?
N3 C31 C23 123.2(3) . . ?
N3 C31 C30 116.1(3) . . ?
C23 C31 C30 120.7(3) . . ?
C19 Fe1 C19 90.84(17) . 2_556 ?
C19 Fe1 N3 90.26(11) . . ?
C19 Fe1 N3 95.84(11) 2_556 . ?
C19 Fe1 N3 95.84(11) . 2_556 ?
C19 Fe1 N3 90.26(11) 2_556 2_556 ?
N3 Fe1 N3 171.32(13) . 2_556 ?
C19 Fe1 N2 177.33(11) . 2_556 ?
C19 Fe1 N2 90.10(11) 2_556 2_556 ?
N3 Fe1 N2 92.14(10) . 2_556 ?
N3 Fe1 N2 81.65(10) 2_556 2_556 ?
C19 Fe1 N2 90.10(11) . . ?
C19 Fe1 N2 177.33(11) 2_556 . ?
N3 Fe1 N2 81.65(10) . . ?
N3 Fe1 N2 92.14(10) 2_556 . ?
N2 Fe1 N2 89.06(15) 2_556 . ?
C19 N1 B1 168.7(3) . . ?
C29 N2 C30 116.2(3) . . ?
C29 N2 Fe1 130.9(2) . . ?
C30 N2 Fe1 112.88(18) . . ?
C20 N3 C31 117.9(3) . . ?
C20 N3 Fe1 128.2(2) . . ?
C31 N3 Fe1 113.90(18) . . ?
O1 O1 H1D 81.0 2_656 . ?
O1 O1 H1C 67.9 2_656 . ?
H1D O1 H1C 116.4 . . ?

loop_
_geom_bond_atom_site_label_1
_geom_bond_atom_site_label_2
_geom_bond_distance
_geom_bond_site_symmetry_2
_geom_bond_publ_flag
B1 N1 1.578(4) . ?
B1 C6 1.620(4) . ?
B1 C7 1.650(4) . ?
B1 C13 1.677(3) . ?
C1 C2 1.378(4) . ?
C1 C6 1.392(4) . ?
C1 H1 0.9300 . ?
C2 C3 1.380(4) . ?
C2 H2 0.9300 . ?
C3 C4 1.370(4) . ?
C3 H3 0.9300 . ?
C4 C5 1.379(4) . ?
C4 H4 0.9300 . ?
C5 C6 1.388(4) . ?
C5 H5 0.9300 . ?
C7 C12 1.380(4) . ?
C7 C8 1.381(4) . ?
C8 C9 1.383(4) . ?
C8 H8 0.9300 . ?
C9 C10 1.365(4) . ?
C9 H9 0.9300 . ?
C10 C11 1.365(4) . ?
C10 H10 0.9300 . ?
C11 C12 1.392(4) . ?
C11 H11 0.9300 . ?
C12 H12 0.9300 . ?
C13 C14 1.3900 . ?
C13 C18 1.3900 . ?
C14 C15 1.3900 . ?
C14 H14 0.9300 . ?
C15 C16 1.3900 . ?
C15 H15 0.9300 . ?
C16 C17 1.3900 . ?
C16 H16 0.9300 . ?
C17 C18 1.3900 . ?
C17 H17 0.9300 . ?
C18 H18 0.9300 . ?
C19 N1 1.132(3) . ?
C19 Fe1 1.888(3) . ?
C20 N3 1.342(4) . ?
C20 C21 1.399(4) . ?
C20 H20 0.9300 . ?
C21 C22 1.342(4) . ?
C21 H21 0.9300 . ?
C22 C23 1.411(4) . ?
C22 H22 0.9300 . ?
C23 C31 1.401(4) . ?
C23 C24 1.414(4) . ?
C24 C25 1.352(4) . ?
C24 H24 0.9300 . ?
C25 C26 1.410(5) . ?
C25 H25 0.9300 . ?
C26 C30 1.380(4) . ?
C26 C27 1.400(4) . ?
C27 C28 1.358(4) . ?
C27 H27 0.9300 . ?
C28 C29 1.370(4) . ?
C28 H28 0.9300 . ?
C29 N2 1.314(4) . ?
C29 H29 0.9300 . ?
C30 N2 1.358(4) . ?
C30 C31 1.419(4) . ?
C31 N3 1.346(4) . ?
Fe1 C19 1.888(3) 2_556 ?
Fe1 N3 1.972(2) . ?
Fe1 N3 1.972(2) 2_556 ?
Fe1 N2 1.998(2) 2_556 ?
Fe1 N2 1.998(2) . ?
O1 O1 0.791(8) 2_656 ?
O1 H1D 0.7524 . ?
O1 H1C 0.8792 . ?

loop_
_geom_torsion_atom_site_label_1
_geom_torsion_atom_site_label_2
_geom_torsion_atom_site_label_3
_geom_torsion_atom_site_label_4
_geom_torsion
_geom_torsion_site_symmetry_1
_geom_torsion_site_symmetry_2
_geom_torsion_site_symmetry_3
_geom_torsion_site_symmetry_4
_geom_torsion_publ_flag
C6 C1 C2 C3 2.3(5) . . . . ?
C1 C2 C3 C4 -3.3(4) . . . . ?
C2 C3 C4 C5 2.1(5) . . . . ?
C3 C4 C5 C6 0.2(5) . . . . ?
C4 C5 C6 C1 -1.3(5) . . . . ?
C4 C5 C6 B1 175.3(3) . . . . ?
C2 C1 C6 C5 0.1(4) . . . . ?
C2 C1 C6 B1 -176.5(3) . . . . ?
N1 B1 C6 C5 161.7(3) . . . . ?
C7 B1 C6 C5 -80.5(4) . . . . ?
C13 B1 C6 C5 44.4(4) . . . . ?
N1 B1 C6 C1 -22.0(4) . . . . ?
C7 B1 C6 C1 95.8(3) . . . . ?
C13 B1 C6 C1 -139.3(3) . . . . ?
N1 B1 C7 C12 -13.8(4) . . . . ?
C6 B1 C7 C12 -131.5(3) . . . . ?
C13 B1 C7 C12 101.8(3) . . . . ?
N1 B1 C7 C8 168.2(3) . . . . ?
C6 B1 C7 C8 50.6(4) . . . . ?
C13 B1 C7 C8 -76.2(3) . . . . ?
C12 C7 C8 C9 -2.5(4) . . . . ?
B1 C7 C8 C9 175.6(3) . . . . ?
C7 C8 C9 C10 2.6(5) . . . . ?
C8 C9 C10 C11 -1.5(5) . . . . ?
C9 C10 C11 C12 0.4(5) . . . . ?
C8 C7 C12 C11 1.3(4) . . . . ?
B1 C7 C12 C11 -176.7(3) . . . . ?
C10 C11 C12 C7 -0.4(5) . . . . ?
N1 B1 C13 C14 157.16(16) . . . . ?
C6 B1 C13 C14 -84.8(2) . . . . ?
C7 B1 C13 C14 40.8(3) . . . . ?
N1 B1 C13 C18 -27.5(3) . . . . ?
C6 B1 C13 C18 90.5(3) . . . . ?
C7 B1 C13 C18 -143.90(19) . . . . ?
C18 C13 C14 C15 0.0 . . . . ?
B1 C13 C14 C15 175.31(19) . . . . ?
C13 C14 C15 C16 0.0 . . . . ?
C14 C15 C16 C17 0.0 . . . . ?
C15 C16 C17 C18 0.0 . . . . ?
C16 C17 C18 C13 0.0 . . . . ?
C14 C13 C18 C17 0.0 . . . . ?
B1 C13 C18 C17 -175.33(19) . . . . ?
N3 C20 C21 C22 0.1(5) . . . . ?
C20 C21 C22 C23 -0.5(5) . . . . ?
C21 C22 C23 C31 0.4(4) . . . . ?
C21 C22 C23 C24 -177.0(3) . . . . ?
C31 C23 C24 C25 3.4(4) . . . . ?
C22 C23 C24 C25 -179.2(3) . . . . ?
C23 C24 C25 C26 -2.6(5) . . . . ?
C24 C25 C26 C30 0.4(5) . . . . ?
C24 C25 C26 C27 -179.0(3) . . . . ?
C30 C26 C27 C28 -0.2(4) . . . . ?
C25 C26 C27 C28 179.2(3) . . . . ?
C26 C27 C28 C29 -0.4(4) . . . . ?
C27 C28 C29 N2 -0.4(4) . . . . ?
C27 C26 C30 N2 1.5(5) . . . . ?
C25 C26 C30 N2 -177.9(3) . . . . ?
C27 C26 C30 C31 -179.7(3) . . . . ?
C25 C26 C30 C31 0.8(5) . . . . ?
C22 C23 C31 N3 0.1(4) . . . . ?
C24 C23 C31 N3 177.7(3) . . . . ?
C22 C23 C31 C30 -179.7(3) . . . . ?
C24 C23 C31 C30 -2.1(4) . . . . ?
N2 C30 C31 N3 -0.9(4) . . . . ?
C26 C30 C31 N3 -179.8(3) . . . . ?
N2 C30 C31 C23 179.0(3) . . . . ?
C26 C30 C31 C23 0.1(5) . . . . ?
N1 C19 Fe1 C19 131(4) . . . 2_556 ?
N1 C19 Fe1 N3 36(4) . . . . ?
N1 C19 Fe1 N3 -138(4) . . . 2_556 ?
N1 C19 Fe1 N2 -118(4) . . . 2_556 ?
N1 C19 Fe1 N2 -46(4) . . . . ?
Fe1 C19 N1 B1 17(5) . . . . ?
C6 B1 N1 C19 -38.7(15) . . . . ?
C7 B1 N1 C19 -158.8(13) . . . . ?
C13 B1 N1 C19 83.2(14) . . . . ?
C28 C29 N2 C30 1.6(4) . . . . ?
C28 C29 N2 Fe1 179.6(2) . . . . ?
C26 C30 N2 C29 -2.2(5) . . . . ?
C31 C30 N2 C29 179.0(3) . . . . ?
C26 C30 N2 Fe1 179.4(3) . . . . ?
C31 C30 N2 Fe1 0.6(4) . . . . ?
C19 Fe1 N2 C29 -88.0(3) . . . . ?
C19 Fe1 N2 C29 161(2) 2_556 . . . ?
N3 Fe1 N2 C29 -178.2(3) . . . . ?
N3 Fe1 N2 C29 7.8(3) 2_556 . . . ?
N2 Fe1 N2 C29 89.5(3) 2_556 . . . ?
C19 Fe1 N2 C30 90.1(2) . . . . ?
C19 Fe1 N2 C30 -21(3) 2_556 . . . ?
N3 Fe1 N2 C30 -0.2(2) . . . . ?
N3 Fe1 N2 C30 -174.1(2) 2_556 . . . ?
N2 Fe1 N2 C30 -92.5(2) 2_556 . . . ?
C21 C20 N3 C31 0.4(5) . . . . ?
C21 C20 N3 Fe1 178.8(2) . . . . ?
C23 C31 N3 C20 -0.5(4) . . . . ?
C30 C31 N3 C20 179.4(3) . . . . ?
C23 C31 N3 Fe1 -179.1(2) . . . . ?
C30 C31 N3 Fe1 0.8(3) . . . . ?
C19 Fe1 N3 C20 91.2(3) . . . . ?
C19 Fe1 N3 C20 0.3(3) 2_556 . . . ?
N3 Fe1 N3 C20 -134.1(3) 2_556 . . . ?
N2 Fe1 N3 C20 -90.0(3) 2_556 . . . ?
N2 Fe1 N3 C20 -178.8(3) . . . . ?
C19 Fe1 N3 C31 -90.4(2) . . . . ?
C19 Fe1 N3 C31 178.7(2) 2_556 . . . ?
N3 Fe1 N3 C31 44.32(19) 2_556 . . . ?
N2 Fe1 N3 C31 88.4(2) 2_556 . . . ?
N2 Fe1 N3 C31 -0.32(19) . . . . ?
